data_1556459
loop_
_publ_author_name
'Marshall, G.'
'Wooles, A.J.'
'Mills, D.P.'
'Lewis, W.'
'Blake, A.J.'
'Liddle, S.T.'

_publ_section_title
;
 Synthesis and Characterisation of Lanthanide N-Trimethylsilyl and
 -Mesityl Functionalised Bis(iminophosphorano)methanides and
 -Methanediides
;
_journal_name_full Inorganics
_journal_page_first 46
_journal_page_last 69
_journal_paper_doi 10.3390/inorganics1010046
_journal_volume 1
_journal_year 2013
_chemical_formula_moiety 'C49 H59 Gd I2 N4 P2, 2 (C7 H8)'
_chemical_formula_sum 'C63 H75 Gd I2 N4 P2'
_chemical_formula_weight 1361.26
_space_group_crystal_system orthorhombic
_space_group_IT_number 64
_space_group_name_Hall '-C 2ac 2'
_space_group_name_H-M_alt 'C m c e'
_atom_sites_solution_hydrogens 'geom, Me from difmap'
_atom_sites_solution_primary direct
_atom_sites_solution_secondary difmap
_cell_angle_alpha 90
_cell_angle_beta 90
_cell_angle_gamma 90
_cell_formula_units_Z 8
_cell_length_a 26.770(2)
_cell_length_b 18.9186(16)
_cell_length_c 22.445(2)
_cell_measurement_reflns_used 6824
_cell_measurement_temperature 90(2)
_cell_measurement_theta_max 27.12
_cell_measurement_theta_min 2.15
_cell_volume 11367.3(16)
_computing_cell_refinement 'Bruker SAINT version 6.36A (Bruker, 2000)'
_computing_data_collection 'Bruker SMART version 5.625 (Bruker, 2001)'
_computing_data_reduction 'Bruker SAINT; SHELXTL (Sheldrick, 2008)'
_computing_molecular_graphics
;
O. V. Dolomanov, L. J. Bourhis, R. J. Gildea, J. A. K. Howard and H. Puschmann,
OLEX2: a complete structure solution, refinement and analysis program.
J. Appl. Cryst. (2009). 42, 339-341.
;
_computing_publication_material
;
O. V. Dolomanov, L. J. Bourhis, R. J. Gildea, J. A. K. Howard and H. Puschmann,
OLEX2: a complete structure solution, refinement and analysis program.
J. Appl. Cryst. (2009). 42, 339-341.
;
_computing_structure_refinement
;
SHELXL, G.M. Sheldrick, Acta Cryst.
(2008). A64, 112-122
;
_diffrn_ambient_temperature 90(2)
_diffrn_detector_area_resol_mean 8.366
_diffrn_measured_fraction_theta_full 0.998
_diffrn_measured_fraction_theta_max 0.994
_diffrn_measurement_device_type 'Bruker SMART APEX CCD area detector'
_diffrn_measurement_method \w
_diffrn_radiation_monochromator graphite
_diffrn_radiation_type MoK\a
_diffrn_radiation_wavelength 0.71073
_diffrn_reflns_av_R_equivalents 0.0458
_diffrn_reflns_av_unetI/netI 0.0356
_diffrn_reflns_Laue_measured_fraction_full 0.998
_diffrn_reflns_Laue_measured_fraction_max 0.994
_diffrn_reflns_limit_h_max 34
_diffrn_reflns_limit_h_min -18
_diffrn_reflns_limit_k_max 24
_diffrn_reflns_limit_k_min -24
_diffrn_reflns_limit_l_max 28
_diffrn_reflns_limit_l_min -29
_diffrn_reflns_number 34384
_diffrn_reflns_point_group_measured_fraction_full 0.998
_diffrn_reflns_point_group_measured_fraction_max 0.994
_diffrn_reflns_theta_full 25.242
_diffrn_reflns_theta_max 27.461
_diffrn_reflns_theta_min 2.368
_diffrn_standards_number 0
_exptl_absorpt_coefficient_mu 2.353
_exptl_absorpt_correction_T_max 0.4305
_exptl_absorpt_correction_T_min 0.3452
_exptl_absorpt_correction_type multi-scan
_exptl_absorpt_process_details
;
SADABS-2007/2 (Bruker,2007) was used for absorption correction.
wR2(int) was 0.0781 before and 0.0477 after correction.
The Ratio of minimum to maximum transmission is 0.8019.
The \l/2 correction factor is 0.0015.
;
_exptl_crystal_colour COLOURLESS
_exptl_crystal_density_diffrn 1.591
_exptl_crystal_description BLOCK
_exptl_crystal_F_000 5448
_exptl_crystal_size_max 0.22
_exptl_crystal_size_mid 0.22
_exptl_crystal_size_min 0.09
_refine_diff_density_max 1.30
_refine_diff_density_min -0.63
_refine_diff_density_rms 0.11
_refine_ls_extinction_coef .
_refine_ls_extinction_method none
_refine_ls_goodness_of_fit_ref 1.04
_refine_ls_hydrogen_treatment constr
_refine_ls_matrix_type full
_refine_ls_number_parameters 413
_refine_ls_number_reflns 6604
_refine_ls_number_restraints 154
_refine_ls_restrained_S_all 1.03
_refine_ls_R_factor_all 0.0483
_refine_ls_R_factor_gt 0.0314
_refine_ls_shift/su_max 0.001
_refine_ls_shift/su_mean 0.000
_refine_ls_structure_factor_coef Fsqd
_refine_ls_weighting_details 'w=1/[\s^2^(Fo^2^)+(0.040P)^2^+0.307P] where P=(Fo^2^+2Fc^2^)/3'
_refine_ls_weighting_scheme calc
_refine_ls_wR_factor_gt 0.0687
_refine_ls_wR_factor_ref 0.0758
_reflns_Friedel_coverage 0.000
_reflns_Friedel_fraction_full .
_reflns_Friedel_fraction_max .
_reflns_number_gt 5170
_reflns_number_total 6604
_reflns_threshold_expression I>2\s(I)
_cod_data_source_file inorganics-01-00046-s001.cif
_cod_data_source_block 6b
_cod_original_cell_volume 11367.4(17)
_cod_original_sg_symbol_Hall '-C 2bc 2'
_cod_original_sg_symbol_H-M 'C m c a'
_cod_database_code 1556459
_olex2_refinement_description
;
1. Fixed Uiso
 At 1.2 times of:
  All C(H) groups, All C(H,H) groups
 At 1.5 times of:
  All C(H,H,H) groups
2. Restrained distances
 C86-C81 \\sim C82-C81 \\sim C83-C82 \\sim C84-C83 \\sim C85-C84 \\sim C86-C85
 with sigma of 0.02
 C81-C83 \\sim C82-C84 \\sim C83-C85 \\sim C84-C86 \\sim C85-C81 \\sim C86-C82
 with sigma of 0.02
 C72-C73 \\sim C62-C63
 with sigma of 0.02
 C73-C74 \\sim C63-C64
 with sigma of 0.02
 C72-C74 \\sim C62-C64
 with sigma of 0.02
 C71-C72 \\sim C61-C62
 with sigma of 0.02
 C71-C73 \\sim C61-C63
 with sigma of 0.02
 C74-C75 \\sim C64-C65
 with sigma of 0.02
 C73-C75 \\sim C63-C65
 with sigma of 0.02
3. Restrained planarity
 C62, C63, C64, C61, C65
 with sigma of 0.1
 C72, C73, C71, C74, C75
 with sigma of 0.1
4. Rigid bond restraints
 C84, C83, C82, C87, C81, C86, C85
 with sigma for 1-2 distances of 0.01 and sigma for 1-3 distances of 0.01
 C63, C62, C64, C61, C65
 with sigma for 1-2 distances of 0.01 and sigma for 1-3 distances of 0.01
 C72, C73, C71, C74, C75
 with sigma for 1-2 distances of 0.01 and sigma for 1-3 distances of 0.01
5. Uiso/Uaniso restraints and constraints
C86 \\sim C81 \\sim C82 \\sim C85 \\sim C83 \\sim C84: within 1.7A with 
sigma of 0.04 and sigma for terminal atoms of 0.08
C63 \\sim C61 \\sim C65 \\sim C62 \\sim C64: within 1.7A with sigma of
0.04 and sigma for terminal atoms of 0.08
C72 \\sim C74 \\sim C73 \\sim C71 \\sim C75: within 1.7A with sigma of 
0.04 and sigma for terminal atoms of 0.08
6. Others
 Sof(C73)=Sof(H73)=Sof(C74)=Sof(H74)=1-FVAR(1)
 Sof(C71)=Sof(H71A)=Sof(H71B)=Sof(H71C)=Sof(C72)=Sof(C75)=Sof(H75)=0.5*(1-
 FVAR(2))
 Sof(C61)=Sof(H61A)=Sof(H61B)=Sof(H61C)=Sof(C62)=Sof(C65)=Sof(H65)=0.5*FVAR(2)
 Sof(C63)=Sof(H63)=Sof(C64)=Sof(H64)=FVAR(1)
 Fixed Sof: C25(0.5) H25A(0.5) H25B(0.5) C26(0.5) H25C(0.5) H26(0.5) C81(0.5)
 H81(0.5) C82(0.5) C83(0.5) H83(0.5) C84(0.5) H84(0.5) C85(0.5) H85(0.5)
 C86(0.5) H86(0.5) C87(0.5) H87A(0.5) H87B(0.5) H87C(0.5)
7.a Ternary CH refined with riding coordinates:
 C1(H1)
7.b Secondary CH2 refined with riding coordinates:
 C25(H25A,H25B), C26(H25C,H26)
7.c Me refined with riding coordinates:
 C61(H61A,H61B,H61C), C71(H71A,H71B,H71C)
7.d Aromatic/amide H refined with riding coordinates:
 C5(H5), C8(H8), C12(H12), C13(H13), C14(H14), C15(H15), C16(H16), C18(H18),
 C19(H19), C20(H20), C21(H21), C22(H22), C63(H63), C64(H64), C65(H65), C73(H73),
  C74(H74), C75(H75), C81(H81), C83(H83), C84(H84), C85(H85), C86(H86)
7.e Idealised Me refined as rotating group:
 C4(H4A,H4B,H4C), C7(H7A,H7B,H7C), C10(H10A,H10B,H10C), C23(H23A,H23B,H23C),
 C24(H24A,H24B,H24C), C87(H87A,H87B,H87C)
;

loop_
_space_group_symop_operation_xyz
'x, y, z'
'-x, -y+1/2, z+1/2'
'x, -y, -z'
'-x, y+1/2, -z+1/2'
'x+1/2, y+1/2, z'
'-x+1/2, -y+1, z+1/2'
'x+1/2, -y+1/2, -z'
'-x+1/2, y+1, -z+1/2'
'-x, -y, -z'
'x, y-1/2, -z-1/2'
'-x, y, z'
'x, -y-1/2, z-1/2'
'-x+1/2, -y+1/2, -z'
'x+1/2, y, -z-1/2'
'-x+1/2, y+1/2, z'
'x+1/2, -y, z-1/2'

loop_
_atom_site_label
_atom_site_type_symbol
_atom_site_fract_x
_atom_site_fract_y
_atom_site_fract_z
_atom_site_U_iso_or_equiv
_atom_site_adp_type
_atom_site_occupancy
_atom_site_site_symmetry_order
_atom_site_calc_flag
_atom_site_refinement_flags_posn
_atom_site_refinement_flags_adp
_atom_site_refinement_flags_occupancy
_atom_site_disorder_assembly
_atom_site_disorder_group
Gd1 Gd 0.5000 0.70115(2) 0.60417(2) 0.01980(7) Uani 1 2 d S T P . .
I1 I 0.5000 0.53748(2) 0.60573(2) 0.02421(8) Uani 1 2 d S T P . .
I2 I 0.5000 0.85769(2) 0.56562(2) 0.02849(9) Uani 1 2 d S T P . .
P1 P 0.43976(3) 0.71931(4) 0.72791(4) 0.02196(18) Uani 1 1 d . . . . .
N1 N 0.42045(10) 0.70631(13) 0.66027(11) 0.0213(6) Uani 1 1 d . . . . .
N2 N 0.44195(11) 0.68374(15) 0.50389(12) 0.0288(6) Uani 1 1 d . . . . .
C1 C 0.5000 0.7480(2) 0.71677(19) 0.0218(10) Uani 1 2 d S T P . .
H1 H 0.5000 0.8008 0.7161 0.026 Uiso 1 2 calc R U P . .
C2 C 0.36915(13) 0.71411(17) 0.64242(14) 0.0255(7) Uani 1 1 d . . . . .
C3 C 0.34861(14) 0.78127(18) 0.63197(15) 0.0289(8) Uani 1 1 d . . . . .
C4 C 0.37636(14) 0.84955(17) 0.64225(17) 0.0330(8) Uani 1 1 d . . . . .
H4A H 0.3632 0.8728 0.6780 0.049 Uiso 1 1 calc R U . . .
H4B H 0.3719 0.8807 0.6077 0.049 Uiso 1 1 calc R U . . .
H4C H 0.4120 0.8396 0.6477 0.049 Uiso 1 1 calc R U . . .
C5 C 0.29994(15) 0.7870(2) 0.61038(16) 0.0343(9) Uani 1 1 d . . . . .
H5 H 0.2865 0.8328 0.6039 0.041 Uiso 1 1 calc R U . . .
C6 C 0.27026(15) 0.7286(2) 0.59795(16) 0.0373(9) Uani 1 1 d . . . . .
C7 C 0.21845(15) 0.7360(2) 0.5724(2) 0.0508(11) Uani 1 1 d . . . . .
H7A H 0.2084 0.7858 0.5733 0.076 Uiso 1 1 calc R U . . .
H7B H 0.1950 0.7079 0.5960 0.076 Uiso 1 1 calc R U . . .
H7C H 0.2183 0.7192 0.5311 0.076 Uiso 1 1 calc R U . . .
C8 C 0.29067(14) 0.6631(2) 0.60990(16) 0.0370(9) Uani 1 1 d . . . . .
H8 H 0.2710 0.6222 0.6024 0.044 Uiso 1 1 calc R U . . .
C9 C 0.33860(13) 0.65434(18) 0.63238(15) 0.0298(8) Uani 1 1 d . . . . .
C10 C 0.35655(14) 0.58043(17) 0.64587(17) 0.0351(9) Uani 1 1 d . . . . .
H10A H 0.3908 0.5747 0.6312 0.053 Uiso 1 1 calc R U . . .
H10B H 0.3347 0.5461 0.6261 0.053 Uiso 1 1 calc R U . . .
H10C H 0.3558 0.5725 0.6890 0.053 Uiso 1 1 calc R U . . .
C11 C 0.43674(12) 0.64534(16) 0.77908(14) 0.0245(7) Uani 1 1 d . . . . .
C12 C 0.43896(13) 0.57617(17) 0.75983(15) 0.0286(8) Uani 1 1 d . . . . .
H12 H 0.4421 0.5664 0.7185 0.034 Uiso 1 1 calc R U . . .
C13 C 0.43666(15) 0.52088(18) 0.80018(16) 0.0355(9) Uani 1 1 d . . . . .
H13 H 0.4375 0.4735 0.7862 0.043 Uiso 1 1 calc R U . . .
C14 C 0.43322(16) 0.53379(19) 0.86008(17) 0.0414(10) Uani 1 1 d . . . . .
H14 H 0.4321 0.4957 0.8876 0.050 Uiso 1 1 calc R U . . .
C15 C 0.4314(2) 0.6024(2) 0.88000(17) 0.0571(14) Uani 1 1 d . . . . .
H15 H 0.4290 0.6118 0.9215 0.069 Uiso 1 1 calc R U . . .
C16 C 0.43323(19) 0.65767(19) 0.83978(16) 0.0499(12) Uani 1 1 d . . . . .
H16 H 0.4320 0.7049 0.8540 0.060 Uiso 1 1 calc R U . . .
C17 C 0.40148(13) 0.78388(16) 0.76669(14) 0.0254(7) Uani 1 1 d . . . . .
C18 C 0.35082(14) 0.77131(18) 0.77384(15) 0.0317(8) Uani 1 1 d . . . . .
H18 H 0.3367 0.7286 0.7593 0.038 Uiso 1 1 calc R U . . .
C19 C 0.32067(15) 0.8202(2) 0.80192(17) 0.0378(9) Uani 1 1 d . . . . .
H19 H 0.2858 0.8118 0.8056 0.045 Uiso 1 1 calc R U . . .
C20 C 0.34146(15) 0.88167(19) 0.82469(17) 0.0362(9) Uani 1 1 d . . . . .
H20 H 0.3208 0.9153 0.8442 0.043 Uiso 1 1 calc R U . . .
C21 C 0.39170(15) 0.89417(17) 0.81917(15) 0.0313(8) Uani 1 1 d . . . . .
H21 H 0.4059 0.9360 0.8354 0.038 Uiso 1 1 calc R U . . .
C22 C 0.42174(13) 0.84549(17) 0.78984(14) 0.0265(7) Uani 1 1 d . . . . .
H22 H 0.4565 0.8545 0.7856 0.032 Uiso 1 1 calc R U . . .
C23 C 0.41034(19) 0.62032(19) 0.5024(2) 0.0551(13) Uani 1 1 d . . . . .
H23A H 0.4312 0.5782 0.5074 0.083 Uiso 1 1 calc R U . . .
H23B H 0.3929 0.6178 0.4640 0.083 Uiso 1 1 calc R U . . .
H23C H 0.3858 0.6226 0.5347 0.083 Uiso 1 1 calc R U . . .
C24 C 0.40737(16) 0.7428(2) 0.49220(19) 0.0472(11) Uani 1 1 d . . . . .
H24A H 0.3825 0.7453 0.5242 0.071 Uiso 1 1 calc R U . . .
H24B H 0.3904 0.7350 0.4540 0.071 Uiso 1 1 calc R U . . .
H24C H 0.4262 0.7872 0.4906 0.071 Uiso 1 1 calc R U . . .
C25 C 0.4762(3) 0.6575(4) 0.4561(3) 0.0262(15) Uani 0.5 1 d . . P . .
H25A H 0.4854 0.6078 0.4643 0.031 Uiso 0.5 1 calc R U P . .
H25B H 0.4587 0.6590 0.4172 0.031 Uiso 0.5 1 calc R U P . .
C26 C 0.4777(3) 0.7016(4) 0.4531(3) 0.0272(15) Uani 0.5 1 d . . P . .
H25C H 0.4607 0.6935 0.4145 0.033 Uiso 0.5 1 calc R U P . .
H26 H 0.4869 0.7522 0.4553 0.033 Uiso 0.5 1 calc R U P . .
C61 C 0.3608(13) 1.0000 0.5000 0.10(2) Uani 0.310(10) 2 d DS TU P A 1
H61A H 0.3730 1.0292 0.4670 0.155 Uiso 0.155(5) 1 calc R U P A 1
H61B H 0.3730 0.9515 0.4951 0.155 Uiso 0.155(5) 1 calc R U P A 1
H61C H 0.3730 1.0193 0.5378 0.155 Uiso 0.155(5) 1 calc R U P A 1
C62 C 0.3048(8) 1.0000 0.5000 0.071(7) Uani 0.310(10) 2 d DS TU P A 1
C63 C 0.2781(12) 0.9443(11) 0.5203(10) 0.089(9) Uani 0.310(10) 1 d D U P A 1
H63 H 0.2955 0.9042 0.5349 0.107 Uiso 0.310(10) 1 calc R U P A 1
C64 C 0.2273(8) 0.9438(8) 0.5204(8) 0.087(7) Uani 0.310(10) 1 d D U P A 1
H64 H 0.2101 0.9034 0.5350 0.104 Uiso 0.310(10) 1 calc R U P A 1
C65 C 0.2005(14) 1.0000 0.5000 0.104(14) Uani 0.310(10) 2 d DS TU P A 1
H65 H 0.1650 1.0000 0.5000 0.125 Uiso 0.310(10) 2 calc R U P A 1
C71 C 0.2014(6) 1.0000 0.5000 0.083(6) Uani 0.690(10) 2 d DS TU P A 2
H71A H 0.1892 0.9834 0.4613 0.125 Uiso 0.345(5) 1 calc R U P A 2
H71B H 0.1892 1.0481 0.5072 0.125 Uiso 0.345(5) 1 calc R U P A 2
H71C H 0.1892 0.9686 0.5315 0.125 Uiso 0.345(5) 1 calc R U P A 2
C72 C 0.2576(4) 1.0000 0.5000 0.046(2) Uani 0.690(10) 2 d DS TU P A 2
C73 C 0.2833(5) 0.9380(4) 0.5006(4) 0.050(2) Uani 0.690(10) 1 d D U P A 2
H73 H 0.2655 0.8946 0.5010 0.060 Uiso 0.690(10) 1 calc R U P A 2
C74 C 0.3346(3) 0.9373(3) 0.5006(3) 0.057(2) Uani 0.690(10) 1 d D U P A 2
H74 H 0.3522 0.8937 0.5011 0.068 Uiso 0.690(10) 1 calc R U P A 2
C75 C 0.3601(6) 1.0000 0.5000 0.059(6) Uani 0.690(10) 2 d DS TU P A 2
H75 H 0.3956 1.0000 0.5000 0.070 Uiso 0.690(10) 2 calc R U P A 2
C81 C 0.2610(3) 0.6012(4) 0.7511(6) 0.048(3) Uani 0.5 1 d D U P B -1
H81 H 0.2587 0.6485 0.7371 0.058 Uiso 0.5 1 calc R U P B -1
C82 C 0.2321(3) 0.5488(5) 0.7253(4) 0.053(2) Uani 0.5 1 d D U P B -1
C83 C 0.2374(4) 0.4813(4) 0.7447(6) 0.056(3) Uani 0.5 1 d D U P B -1
H83 H 0.2183 0.4447 0.7267 0.067 Uiso 0.5 1 calc R U P B -1
C84 C 0.2704(4) 0.4649(4) 0.7903(4) 0.053(2) Uani 0.5 1 d D U P B -1
H84 H 0.2729 0.4175 0.8039 0.064 Uiso 0.5 1 calc R U P B -1
C85 C 0.2988(4) 0.5153(4) 0.8154(5) 0.051(2) Uani 0.5 1 d D U P B -1
H85 H 0.3225 0.5036 0.8454 0.062 Uiso 0.5 1 calc R U P B -1
C86 C 0.2929(4) 0.5851(5) 0.7966(4) 0.049(2) Uani 0.5 1 d D U P B -1
H86 H 0.3113 0.6218 0.8156 0.059 Uiso 0.5 1 calc R U P B -1
C87 C 0.1961(5) 0.5625(9) 0.6768(6) 0.083(5) Uani 0.5 1 d . U P B -1
H87A H 0.1629 0.5456 0.6887 0.125 Uiso 0.5 1 calc R U P B -1
H87B H 0.2068 0.5375 0.6407 0.125 Uiso 0.5 1 calc R U P B -1
H87C H 0.1946 0.6133 0.6688 0.125 Uiso 0.5 1 calc R U P B -1

loop_
_atom_site_aniso_label
_atom_site_aniso_U_11
_atom_site_aniso_U_22
_atom_site_aniso_U_33
_atom_site_aniso_U_23
_atom_site_aniso_U_13
_atom_site_aniso_U_12
Gd1 0.02247(13) 0.01626(11) 0.02067(11) -0.00077(8) 0.000 0.000
I1 0.02850(18) 0.01823(15) 0.02591(16) -0.00232(12) 0.000 0.000
I2 0.0348(2) 0.01953(15) 0.03117(17) 0.00111(13) 0.000 0.000
P1 0.0248(5) 0.0177(4) 0.0234(4) -0.0009(3) 0.0010(3) -0.0002(3)
N1 0.0205(15) 0.0189(13) 0.0244(13) -0.0007(11) -0.0012(11) 0.0012(11)
N2 0.0248(17) 0.0396(17) 0.0221(14) -0.0020(12) 0.0004(11) 0.0031(13)
C1 0.025(3) 0.016(2) 0.024(2) -0.0023(17) 0.000 0.000
C2 0.0244(19) 0.0277(17) 0.0243(16) -0.0027(13) -0.0021(14) 0.0006(14)
C3 0.028(2) 0.0306(18) 0.0281(17) -0.0021(14) 0.0024(15) 0.0043(15)
C4 0.028(2) 0.0263(17) 0.045(2) 0.0034(16) 0.0014(16) 0.0057(15)
C5 0.030(2) 0.035(2) 0.038(2) -0.0010(16) -0.0035(16) 0.0096(16)
C6 0.027(2) 0.046(2) 0.038(2) -0.0069(18) -0.0035(16) 0.0045(18)
C7 0.032(3) 0.056(3) 0.064(3) -0.008(2) -0.012(2) 0.010(2)
C8 0.031(2) 0.038(2) 0.041(2) -0.0079(17) -0.0048(17) -0.0046(18)
C9 0.028(2) 0.0305(18) 0.0313(18) -0.0029(15) -0.0012(15) 0.0010(15)
C10 0.035(2) 0.0262(18) 0.044(2) -0.0011(16) -0.0074(17) -0.0065(16)
C11 0.0253(19) 0.0225(16) 0.0258(16) 0.0006(13) -0.0005(13) -0.0032(14)
C12 0.032(2) 0.0233(16) 0.0305(18) -0.0021(14) 0.0039(15) 0.0029(15)
C13 0.049(3) 0.0206(17) 0.037(2) 0.0009(15) 0.0047(17) 0.0006(17)
C14 0.061(3) 0.0277(19) 0.035(2) 0.0081(16) 0.0016(19) -0.0065(19)
C15 0.117(5) 0.031(2) 0.0233(19) -0.0002(16) 0.004(2) -0.014(2)
C16 0.097(4) 0.0229(19) 0.030(2) -0.0006(16) 0.001(2) -0.008(2)
C17 0.028(2) 0.0216(16) 0.0264(17) -0.0005(13) 0.0045(14) -0.0027(14)
C18 0.036(2) 0.0264(17) 0.0331(18) -0.0065(15) 0.0054(16) -0.0060(16)
C19 0.029(2) 0.040(2) 0.044(2) -0.0061(18) 0.0101(17) -0.0013(17)
C20 0.036(2) 0.0318(19) 0.041(2) -0.0088(16) 0.0079(17) 0.0074(17)
C21 0.040(2) 0.0216(17) 0.0326(18) -0.0037(14) 0.0010(16) 0.0019(15)
C22 0.029(2) 0.0235(16) 0.0271(17) 0.0006(13) 0.0007(14) 0.0000(14)
C23 0.082(4) 0.027(2) 0.056(3) -0.0020(19) -0.045(3) 0.000(2)
C24 0.054(3) 0.033(2) 0.055(3) 0.0061(18) -0.027(2) 0.000(2)
C25 0.025(4) 0.032(4) 0.021(3) -0.002(3) -0.002(3) -0.002(3)
C26 0.029(4) 0.030(4) 0.022(3) -0.001(3) 0.000(3) -0.002(3)
C61 0.092(17) 0.16(4) 0.06(5) -0.04(4) 0.000 0.000
C62 0.099(16) 0.074(15) 0.040(11) -0.002(11) 0.000 0.000
C63 0.115(14) 0.070(15) 0.081(19) 0.003(12) -0.033(16) -0.016(11)
C64 0.112(14) 0.058(10) 0.090(13) 0.015(9) -0.021(12) -0.015(10)
C65 0.12(2) 0.08(2) 0.11(3) 0.04(2) 0.000 0.000
C71 0.063(7) 0.114(14) 0.074(11) -0.066(11) 0.000 0.000
C72 0.059(6) 0.045(5) 0.035(4) -0.013(4) 0.000 0.000
C73 0.081(5) 0.029(4) 0.040(4) -0.002(3) -0.012(4) -0.008(3)
C74 0.084(5) 0.043(4) 0.043(4) -0.010(3) -0.018(4) 0.017(3)
C75 0.053(8) 0.081(10) 0.042(16) -0.005(13) 0.000 0.000
C81 0.039(9) 0.050(4) 0.057(4) 0.009(5) 0.020(5) -0.005(4)
C82 0.033(5) 0.080(6) 0.045(5) 0.005(5) 0.013(4) -0.001(4)
C83 0.048(10) 0.056(4) 0.064(7) -0.012(5) 0.019(6) -0.004(4)
C84 0.048(6) 0.044(5) 0.067(6) -0.007(4) 0.010(5) -0.001(4)
C85 0.053(6) 0.040(5) 0.061(6) -0.006(4) 0.014(4) -0.003(4)
C86 0.054(7) 0.044(5) 0.050(6) -0.007(5) 0.013(4) -0.012(5)
C87 0.044(8) 0.138(15) 0.068(9) 0.020(9) 0.005(6) -0.004(9)

loop_
_atom_type_symbol
_atom_type_description
_atom_type_scat_dispersion_real
_atom_type_scat_dispersion_imag
_atom_type_scat_source
C C 0.0033 0.0016 'International Tables Vol C Tables 4.2.6.8 and 6.1.1.4'
H H 0.0000 0.0000 'International Tables Vol C Tables 4.2.6.8 and 6.1.1.4'
Gd Gd -0.1653 3.9035 'International Tables Vol C Tables 4.2.6.8 and 6.1.1.4'
I I -0.4742 1.8119 'International Tables Vol C Tables 4.2.6.8 and 6.1.1.4'
N N 0.0061 0.0033 'International Tables Vol C Tables 4.2.6.8 and 6.1.1.4'
P P 0.1023 0.0942 'International Tables Vol C Tables 4.2.6.8 and 6.1.1.4'

loop_
_geom_angle_atom_site_label_1
_geom_angle_atom_site_label_2
_geom_angle_atom_site_label_3
_geom_angle
_geom_angle_site_symmetry_1
_geom_angle_site_symmetry_3
I1 Gd1 P1 95.544(16) . 11_655
I1 Gd1 P1 95.545(16) . .
I2 Gd1 I1 164.360(11) . .
I2 Gd1 P1 97.996(16) . 11_655
I2 Gd1 P1 97.995(16) . .
P1 Gd1 P1 59.91(3) . 11_655
N1 Gd1 I1 91.93(6) 11_655 .
N1 Gd1 I1 91.93(6) . .
N1 Gd1 I2 96.02(6) 11_655 .
N1 Gd1 I2 96.02(6) . .
N1 Gd1 P1 89.31(6) 11_655 .
N1 Gd1 P1 89.31(6) . 11_655
N1 Gd1 N1 118.66(12) . 11_655
N1 Gd1 N2 86.28(8) . .
N1 Gd1 N2 154.87(8) 11_655 .
N1 Gd1 N2 86.28(8) 11_655 11_655
N1 Gd1 N2 154.87(8) . 11_655
N1 Gd1 C1 60.46(6) . .
N1 Gd1 C1 60.46(6) 11_655 .
N2 Gd1 I1 83.67(6) 11_655 .
N2 Gd1 I1 83.67(6) . .
N2 Gd1 I2 83.43(6) 11_655 .
N2 Gd1 I2 83.43(6) . .
N2 Gd1 P1 115.70(6) . .
N2 Gd1 P1 175.49(6) 11_655 .
N2 Gd1 P1 115.70(6) 11_655 11_655
N2 Gd1 P1 175.49(6) . 11_655
N2 Gd1 N2 68.67(12) . 11_655
C1 Gd1 I1 108.66(9) . .
C1 Gd1 I2 86.98(9) . .
C1 Gd1 N2 144.16(6) . 11_655
C1 Gd1 N2 144.16(6) . .
N1 P1 C1 102.14(18) . .
N1 P1 C11 117.50(14) . .
N1 P1 C17 111.76(15) . .
C1 P1 C11 112.18(18) . .
C1 P1 C17 112.75(17) . .
C11 P1 Gd1 119.01(11) . .
C11 P1 C17 100.99(15) . .
C17 P1 Gd1 139.92(10) . .
P1 N1 Gd1 102.00(13) . .
C2 N1 Gd1 133.14(19) . .
C2 N1 P1 123.3(2) . .
C23 N2 Gd1 116.2(2) . .
C23 N2 C24 104.6(3) . .
C23 N2 C25 93.7(4) . .
C23 N2 C26 121.7(4) . .
C24 N2 Gd1 114.2(2) . .
C24 N2 C25 120.6(4) . .
C24 N2 C26 95.3(4) . .
C25 N2 Gd1 106.3(3) . .
C26 N2 Gd1 103.3(3) . .
Gd1 C1 H1 108.5 . .
P1 C1 Gd1 91.90(14) . .
P1 C1 Gd1 91.90(14) 11_655 .
P1 C1 P1 139.4(3) . 11_655
P1 C1 H1 108.5 . .
P1 C1 H1 108.5 11_655 .
C3 C2 N1 120.9(3) . .
C3 C2 C9 118.1(3) . .
C9 C2 N1 121.0(3) . .
C2 C3 C4 123.8(3) . .
C5 C3 C2 119.6(3) . .
C5 C3 C4 116.5(3) . .
C3 C4 H4A 109.5 . .
C3 C4 H4B 109.5 . .
C3 C4 H4C 109.5 . .
H4A C4 H4B 109.5 . .
H4A C4 H4C 109.5 . .
H4B C4 H4C 109.5 . .
C3 C5 H5 118.6 . .
C6 C5 C3 122.9(3) . .
C6 C5 H5 118.6 . .
C5 C6 C7 121.9(4) . .
C8 C6 C5 116.6(4) . .
C8 C6 C7 121.4(4) . .
C6 C7 H7A 109.5 . .
C6 C7 H7B 109.5 . .
C6 C7 H7C 109.5 . .
H7A C7 H7B 109.5 . .
H7A C7 H7C 109.5 . .
H7B C7 H7C 109.5 . .
C6 C8 H8 118.5 . .
C6 C8 C9 122.9(4) . .
C9 C8 H8 118.5 . .
C2 C9 C10 121.7(3) . .
C8 C9 C2 119.8(3) . .
C8 C9 C10 118.6(3) . .
C9 C10 H10A 109.5 . .
C9 C10 H10B 109.5 . .
C9 C10 H10C 109.5 . .
H10A C10 H10B 109.5 . .
H10A C10 H10C 109.5 . .
H10B C10 H10C 109.5 . .
C12 C11 P1 122.2(2) . .
C12 C11 C16 118.1(3) . .
C16 C11 P1 119.7(2) . .
C11 C12 H12 119.7 . .
C11 C12 C13 120.7(3) . .
C13 C12 H12 119.7 . .
C12 C13 H13 119.7 . .
C14 C13 C12 120.7(3) . .
C14 C13 H13 119.7 . .
C13 C14 H14 120.3 . .
C13 C14 C15 119.4(3) . .
C15 C14 H14 120.3 . .
C14 C15 H15 120.0 . .
C14 C15 C16 120.1(4) . .
C16 C15 H15 120.0 . .
C11 C16 H16 119.4 . .
C15 C16 C11 121.1(3) . .
C15 C16 H16 119.4 . .
C18 C17 P1 119.5(2) . .
C18 C17 C22 118.9(3) . .
C22 C17 P1 121.6(3) . .
C17 C18 H18 119.7 . .
C19 C18 C17 120.7(3) . .
C19 C18 H18 119.7 . .
C18 C19 H19 120.1 . .
C18 C19 C20 119.7(4) . .
C20 C19 H19 120.1 . .
C19 C20 H20 119.8 . .
C21 C20 C19 120.3(3) . .
C21 C20 H20 119.8 . .
C20 C21 H21 120.1 . .
C20 C21 C22 119.8(3) . .
C22 C21 H21 120.1 . .
C17 C22 C21 120.6(3) . .
C17 C22 H22 119.7 . .
C21 C22 H22 119.7 . .
N2 C23 H23A 109.5 . .
N2 C23 H23B 109.5 . .
N2 C23 H23C 109.5 . .
H23A C23 H23B 109.5 . .
H23A C23 H23C 109.5 . .
H23B C23 H23C 109.5 . .
N2 C24 H24A 109.5 . .
N2 C24 H24B 109.5 . .
N2 C24 H24C 109.5 . .
H24A C24 H24B 109.5 . .
H24A C24 H24C 109.5 . .
H24B C24 H24C 109.5 . .
N2 C25 H25A 109.5 . .
N2 C25 H25B 109.5 . .
H25A C25 H25B 108.1 . .
C26 C25 N2 110.7(5) 11_655 .
C26 C25 H25A 109.5 11_655 .
C26 C25 H25B 109.5 11_655 .
N2 C26 H25C 109.4 . .
N2 C26 H26 109.4 . .
C25 C26 N2 111.2(5) 11_655 .
C25 C26 H25C 109.4 11_655 .
C25 C26 H26 109.4 11_655 .
H25C C26 H26 108.0 . .
H61A C61 H61B 109.5 . .
H61A C61 H61C 109.5 . .
H61B C61 H61C 109.5 . .
C62 C61 H61A 109.5 . .
C62 C61 H61B 109.5 . .
C62 C61 H61C 109.5 . .
C63 C62 C61 121.8(14) . .
C63 C62 C61 121.8(14) 3_576 .
C63 C62 C63 116(3) 3_576 .
C62 C63 H63 118.9 . .
C62 C63 C64 122(2) . .
C64 C63 H63 118.9 . .
C63 C64 H64 119.3 . .
C65 C64 C63 121.3(16) . .
C65 C64 H64 119.3 . .
C64 C65 C64 116(3) 3_576 .
C64 C65 H65 121.8 3_576 .
C64 C65 H65 121.8 . .
H71A C71 H71B 109.5 . .
H71A C71 H71C 109.5 . .
H71B C71 H71C 109.5 . .
C72 C71 H71A 109.5 . .
C72 C71 H71B 109.5 . .
C72 C71 H71C 109.5 . .
C73 C72 C71 120.4(7) 3_576 .
C73 C72 C71 120.4(7) . .
C73 C72 C73 119.2(13) 3_576 .
C72 C73 H73 119.5 . .
C72 C73 C74 120.9(9) . .
C74 C73 H73 119.5 . .
C73 C74 H74 120.3 . .
C75 C74 C73 119.4(8) . .
C75 C74 H74 120.3 . .
C74 C75 C74 120.2(14) . 3_576
C74 C75 H75 119.9 . .
C74 C75 H75 119.9 3_576 .
C82 C81 H81 119.9 . .
C86 C81 H81 119.9 . .
C86 C81 C82 120.2(7) . .
C81 C82 C87 123.3(10) . .
C83 C82 C81 118.8(7) . .
C83 C82 C87 117.9(10) . .
C82 C83 H83 119.6 . .
C82 C83 C84 120.9(7) . .
C84 C83 H83 119.6 . .
C83 C84 H84 119.6 . .
C85 C84 C83 120.8(7) . .
C85 C84 H84 119.6 . .
C84 C85 H85 120.6 . .
C84 C85 C86 118.8(7) . .
C86 C85 H85 120.6 . .
C81 C86 C85 120.5(7) . .
C81 C86 H86 119.8 . .
C85 C86 H86 119.8 . .
C82 C87 H87A 109.5 . .
C82 C87 H87B 109.5 . .
C82 C87 H87C 109.5 . .
H87A C87 H87B 109.5 . .
H87A C87 H87C 109.5 . .
H87B C87 H87C 109.5 . .

loop_
_geom_bond_atom_site_label_1
_geom_bond_atom_site_label_2
_geom_bond_distance
_geom_bond_site_symmetry_2
Gd1 I1 3.0966(4) .
Gd1 I2 3.0853(4) .
Gd1 P1 3.2301(9) 11_655
Gd1 P1 3.2300(9) .
Gd1 N1 2.476(3) 11_655
Gd1 N1 2.476(3) .
Gd1 N2 2.755(3) 11_655
Gd1 N2 2.755(3) .
Gd1 C1 2.678(4) .
P1 N1 1.623(3) .
P1 C1 1.7197(17) .
P1 C11 1.812(3) .
P1 C17 1.816(3) .
N1 C2 1.438(4) .
N2 C23 1.469(5) .
N2 C24 1.474(5) .
N2 C25 1.496(7) .
N2 C26 1.527(7) .
C1 P1 1.7197(17) 11_655
C1 H1 1.0000 .
C2 C3 1.404(5) .
C2 C9 1.414(5) .
C3 C4 1.508(5) .
C3 C5 1.394(5) .
C4 H4A 0.9800 .
C4 H4B 0.9800 .
C4 H4C 0.9800 .
C5 H5 0.9500 .
C5 C6 1.389(5) .
C6 C7 1.508(5) .
C6 C8 1.381(5) .
C7 H7A 0.9800 .
C7 H7B 0.9800 .
C7 H7C 0.9800 .
C8 H8 0.9500 .
C8 C9 1.389(5) .
C9 C10 1.509(5) .
C10 H10A 0.9800 .
C10 H10B 0.9800 .
C10 H10C 0.9800 .
C11 C12 1.379(4) .
C11 C16 1.386(5) .
C12 H12 0.9500 .
C12 C13 1.385(5) .
C13 H13 0.9500 .
C13 C14 1.370(5) .
C14 H14 0.9500 .
C14 C15 1.373(5) .
C15 H15 0.9500 .
C15 C16 1.382(5) .
C16 H16 0.9500 .
C17 C18 1.386(5) .
C17 C22 1.387(4) .
C18 H18 0.9500 .
C18 C19 1.380(5) .
C19 H19 0.9500 .
C19 C20 1.387(5) .
C20 H20 0.9500 .
C20 C21 1.371(5) .
C21 H21 0.9500 .
C21 C22 1.389(5) .
C22 H22 0.9500 .
C23 H23A 0.9800 .
C23 H23B 0.9800 .
C23 H23C 0.9800 .
C24 H24A 0.9800 .
C24 H24B 0.9800 .
C24 H24C 0.9800 .
C25 H25A 0.9900 .
C25 H25B 0.9900 .
C25 C26 1.492(8) 11_655
C26 C25 1.492(8) 11_655
C26 H25C 0.9900 .
C26 H26 0.9900 .
C61 H61A 0.9800 .
C61 H61B 0.9800 .
C61 H61C 0.9800 .
C61 C62 1.50(3) .
C62 C63 1.350(17) .
C62 C63 1.350(17) 3_576
C63 H63 0.9500 .
C63 C64 1.36(2) .
C64 H64 0.9500 .
C64 C65 1.362(19) .
C65 C64 1.362(19) 3_576
C65 H65 0.9500 .
C71 H71A 0.9800 .
C71 H71B 0.9800 .
C71 H71C 0.9800 .
C71 C72 1.505(18) .
C72 C73 1.359(11) 3_576
C72 C73 1.359(11) .
C73 H73 0.9500 .
C73 C74 1.374(16) .
C74 H74 0.9500 .
C74 C75 1.368(11) .
C75 C74 1.368(11) 3_576
C75 H75 0.9500 .
C81 H81 0.9500 .
C81 C82 1.384(9) .
C81 C86 1.366(11) .
C82 C83 1.358(10) .
C82 C87 1.477(15) .
C83 H83 0.9500 .
C83 C84 1.387(10) .
C84 H84 0.9500 .
C84 C85 1.343(9) .
C85 H85 0.9500 .
C85 C86 1.397(11) .
C86 H86 0.9500 .
C87 H87A 0.9800 .
C87 H87B 0.9800 .
C87 H87C 0.9800 .

loop_
_geom_torsion_atom_site_label_1
_geom_torsion_atom_site_label_2
_geom_torsion_atom_site_label_3
_geom_torsion_atom_site_label_4
_geom_torsion
_geom_torsion_site_symmetry_1
_geom_torsion_site_symmetry_2
_geom_torsion_site_symmetry_3
_geom_torsion_site_symmetry_4
Gd1 P1 N1 C2 -167.5(3) . . . .
Gd1 P1 C1 P1 -95.1(4) . . . 11_655
Gd1 P1 C11 C12 -28.6(3) . . . .
Gd1 P1 C11 C16 149.9(3) . . . .
Gd1 P1 C17 C18 110.2(3) . . . .
Gd1 P1 C17 C22 -70.3(3) . . . .
Gd1 N1 C2 C3 -84.2(4) . . . .
Gd1 N1 C2 C9 93.0(4) . . . .
Gd1 N2 C25 C26 -48.4(5) . . . 11_655
Gd1 N2 C26 C25 55.0(5) . . . 11_655
P1 N1 C2 C3 78.9(4) . . . .
P1 N1 C2 C9 -103.9(3) . . . .
P1 C11 C12 C13 179.9(3) . . . .
P1 C11 C16 C15 -179.2(4) . . . .
P1 C17 C18 C19 -178.5(3) . . . .
P1 C17 C22 C21 179.8(3) . . . .
N1 P1 C1 Gd1 -15.80(15) . . . .
N1 P1 C1 P1 -110.9(4) . . . 11_655
N1 P1 C11 C12 27.0(3) . . . .
N1 P1 C11 C16 -154.5(3) . . . .
N1 P1 C17 C18 59.4(3) . . . .
N1 P1 C17 C22 -121.1(3) . . . .
N1 C2 C3 C4 -4.3(5) . . . .
N1 C2 C3 C5 175.2(3) . . . .
N1 C2 C9 C8 -174.0(3) . . . .
N1 C2 C9 C10 6.3(5) . . . .
C1 P1 N1 Gd1 17.51(17) . . . .
C1 P1 N1 C2 -149.9(3) . . . .
C1 P1 C11 C12 -90.9(3) . . . .
C1 P1 C11 C16 87.6(4) . . . .
C1 P1 C17 C18 173.8(3) . . . .
C1 P1 C17 C22 -6.7(3) . . . .
C2 C3 C5 C6 -0.6(5) . . . .
C3 C2 C9 C8 3.2(5) . . . .
C3 C2 C9 C10 -176.4(3) . . . .
C3 C5 C6 C7 -177.6(4) . . . .
C3 C5 C6 C8 2.1(6) . . . .
C4 C3 C5 C6 178.9(3) . . . .
C5 C6 C8 C9 -0.9(6) . . . .
C6 C8 C9 C2 -1.7(6) . . . .
C6 C8 C9 C10 177.9(3) . . . .
C7 C6 C8 C9 178.7(4) . . . .
C9 C2 C3 C4 178.4(3) . . . .
C9 C2 C3 C5 -2.1(5) . . . .
C11 P1 N1 Gd1 -105.66(15) . . . .
C11 P1 N1 C2 86.9(3) . . . .
C11 P1 C1 Gd1 110.90(14) . . . .
C11 P1 C1 P1 15.8(5) . . . 11_655
C11 P1 C17 C18 -66.3(3) . . . .
C11 P1 C17 C22 113.2(3) . . . .
C11 C12 C13 C14 -1.4(6) . . . .
C12 C11 C16 C15 -0.7(7) . . . .
C12 C13 C14 C15 0.8(7) . . . .
C13 C14 C15 C16 -0.1(8) . . . .
C14 C15 C16 C11 0.1(8) . . . .
C16 C11 C12 C13 1.3(5) . . . .
C17 P1 N1 Gd1 138.30(13) . . . .
C17 P1 N1 C2 -29.2(3) . . . .
C17 P1 C1 Gd1 -135.89(13) . . . .
C17 P1 C1 P1 129.0(4) . . . 11_655
C17 P1 C11 C12 148.8(3) . . . .
C17 P1 C11 C16 -32.7(4) . . . .
C17 C18 C19 C20 -1.8(6) . . . .
C18 C17 C22 C21 -0.7(5) . . . .
C18 C19 C20 C21 0.3(6) . . . .
C19 C20 C21 C22 1.0(6) . . . .
C20 C21 C22 C17 -0.8(5) . . . .
C22 C17 C18 C19 2.0(5) . . . .
C23 N2 C25 C26 -167.1(5) . . . 11_655
C23 N2 C26 C25 -77.7(6) . . . 11_655
C24 N2 C25 C26 83.5(6) . . . 11_655
C24 N2 C26 C25 171.4(5) . . . 11_655
C25 N2 C26 C25 -44.4(7) . . . 11_655
C26 N2 C25 C26 40.8(6) . . . 11_655
C61 C62 C63 C64 -179.9(11) . . . .
C62 C63 C64 C65 0(2) . . . .
C63 C62 C63 C64 0.1(11) 3_576 . . .
C63 C64 C65 C64 0.1(11) . . . 3_576
C71 C72 C73 C74 -180.0(5) . . . .
C72 C73 C74 C75 -0.1(11) . . . .
C73 C72 C73 C74 0.0(5) 3_576 . . .
C73 C74 C75 C74 0.0(5) . . . 3_576
C81 C82 C83 C84 1.4(17) . . . .
C82 C81 C86 C85 3.6(18) . . . .
C82 C83 C84 C85 -1.7(17) . . . .
C83 C84 C85 C86 2.9(16) . . . .
C84 C85 C86 C81 -3.8(17) . . . .
C86 C81 C82 C83 -2.3(17) . . . .
C86 C81 C82 C87 178.7(13) . . . .
C87 C82 C83 C84 -179.6(11) . . . .
